data_7208555
loop_
_publ_author_name
'Oh, Se Ye'
'Nickels, Christopher W.'
'Garcia, Felipe'
'Jones, William'
'Fri\<s\<ci\'c, Tomislav'

_publ_section_title
;
 Switching between halogen- and hydrogen-bonding in stoichiometric
 variations of a cocrystal of a phosphine oxide
;
_journal_issue 19
_journal_name_full CrystEngComm
_journal_page_first 6110
_journal_paper_doi 10.1039/c2ce25653c
_journal_volume 14
_journal_year 2012
_chemical_formula_moiety '2(C13 H13 O P), C6 Br2 F4'
_chemical_formula_sum 'C32 H26 Br2 F4 O2 P2'
_chemical_formula_weight 740.29
_chemical_name_common 'methyldiphenylphosphine oxide'
_chemical_name_systematic
;
methyldiphenylphosphine oxide:
1,4-dibromotetrafluorobenzene 2/1
;
_space_group_IT_number 61
_symmetry_cell_setting orthorhombic
_symmetry_space_group_name_Hall '-P 2ac 2ab'
_symmetry_space_group_name_H-M 'P b c a'
_atom_sites_solution_hydrogens geom
_atom_sites_solution_primary direct
_atom_sites_solution_secondary difmap
_audit_creation_method SHELXL-97
_cell_angle_alpha 90.00
_cell_angle_beta 90.00
_cell_angle_gamma 90.00
_cell_formula_units_Z 4
_cell_length_a 5.7074(1)
_cell_length_b 16.4007(2)
_cell_length_c 31.8690(5)
_cell_measurement_reflns_used 18999
_cell_measurement_temperature 180(2)
_cell_measurement_theta_max 27.48
_cell_measurement_theta_min 1.00
_cell_volume 2983.11(8)
_computing_cell_refinement 'HKL Scalepack (Otwinowski & Minor 1997)'
_computing_data_collection 'Collect (Nonius B.V. 1998)'
_computing_data_reduction
;
HKL Denzo and Scalepack (Otwinowski & Minor 1997)
;
_computing_publication_material 'SHELXL-97 (Sheldrick 1997)'
_computing_structure_refinement 'SHELXL-97 (Sheldrick 1997)'
_computing_structure_solution 'SIR-92 (Altomare et al. 1994)'
_diffrn_ambient_temperature 180(2)
_diffrn_measured_fraction_theta_full 0.989
_diffrn_measured_fraction_theta_max 0.989
_diffrn_measurement_device_type 'Nonius Kappa CCD'
_diffrn_measurement_method 'Thin slice \w and \f scans'
_diffrn_radiation_source 'fine-focus sealed tube'
_diffrn_radiation_type MoK\a
_diffrn_radiation_wavelength 0.71073
_diffrn_reflns_av_R_equivalents 0.0427
_diffrn_reflns_av_sigmaI/netI 0.0302
_diffrn_reflns_limit_h_max 7
_diffrn_reflns_limit_h_min -7
_diffrn_reflns_limit_k_max 21
_diffrn_reflns_limit_k_min -21
_diffrn_reflns_limit_l_max 41
_diffrn_reflns_limit_l_min -39
_diffrn_reflns_number 14509
_diffrn_reflns_theta_full 27.46
_diffrn_reflns_theta_max 27.46
_diffrn_reflns_theta_min 3.57
_exptl_absorpt_coefficient_mu 2.880
_exptl_absorpt_correction_T_max 0.922
_exptl_absorpt_correction_T_min 0.758
_exptl_absorpt_correction_type multi-scan
_exptl_absorpt_process_details
;
multi-scan from symmetry-related measurements
Sortav (Blessing 1995)
;
_exptl_crystal_colour colourless
_exptl_crystal_density_diffrn 1.648
_exptl_crystal_density_method 'not measured'
_exptl_crystal_description block
_exptl_crystal_F_000 1480
_exptl_crystal_size_max 0.28
_exptl_crystal_size_mid 0.10
_exptl_crystal_size_min 0.02
_refine_diff_density_max 0.299
_refine_diff_density_min -0.357
_refine_diff_density_rms 0.058
_refine_ls_extinction_method none
_refine_ls_goodness_of_fit_ref 1.063
_refine_ls_hydrogen_treatment constr
_refine_ls_matrix_type full
_refine_ls_number_parameters 191
_refine_ls_number_reflns 3381
_refine_ls_number_restraints 0
_refine_ls_restrained_S_all 1.063
_refine_ls_R_factor_all 0.0419
_refine_ls_R_factor_gt 0.0327
_refine_ls_shift/su_max 0.001
_refine_ls_shift/su_mean 0.000
_refine_ls_structure_factor_coef Fsqd
_refine_ls_weighting_details 'calc w=1/[\s^2^(Fo^2^)+(0.0258P)^2^+2.3191P] where P=(Fo^2^+2Fc^2^)/3'
_refine_ls_weighting_scheme calc
_refine_ls_wR_factor_gt 0.0718
_refine_ls_wR_factor_ref 0.0754
_reflns_number_gt 2875
_reflns_number_total 3381
_reflns_threshold_expression >2sigma(I)
_cod_data_source_file c2ce25653c.txt
_cod_data_source_block (mdppo)2(tfbb)
_cod_original_sg_symbol_H-M Pbca
_cod_database_code 7208555

loop_
_symmetry_equiv_pos_as_xyz
'x, y, z'
'-x+1/2, -y, z+1/2'
'x+1/2, -y+1/2, -z'
'-x, y+1/2, -z+1/2'
'-x, -y, -z'
'x-1/2, y, -z-1/2'
'-x-1/2, y-1/2, z'
'x, -y-1/2, z-1/2'

loop_
_atom_site_label
_atom_site_type_symbol
_atom_site_fract_x
_atom_site_fract_y
_atom_site_fract_z
_atom_site_U_iso_or_equiv
_atom_site_adp_type
_atom_site_occupancy
_atom_site_symmetry_multiplicity
_atom_site_calc_flag
_atom_site_refinement_flags
Br1 Br 0.20323(5) 0.979620(17) 0.412756(8) 0.04509(10) Uani 1 1 d .
P1 P -0.16858(8) 1.21211(3) 0.321785(15) 0.02168(12) Uani 1 1 d .
O1 O -0.4222(2) 1.22799(9) 0.31448(4) 0.0288(3) Uani 1 1 d .
F1 F 0.1009(2) 0.91044(9) 0.49985(4) 0.0440(3) Uani 1 1 d .
F2 F 0.3482(3) 0.92398(9) 0.57046(4) 0.0454(4) Uani 1 1 d .
C1 C 0.3719(4) 0.99202(13) 0.46279(7) 0.0306(5) Uani 1 1 d .
C2 C 0.2982(4) 0.95494(14) 0.49935(7) 0.0307(5) Uani 1 1 d .
C3 C 0.4244(4) 0.96229(13) 0.53591(7) 0.0315(5) Uani 1 1 d .
C4 C 0.0256(4) 1.26896(13) 0.28867(6) 0.0274(4) Uani 1 1 d .
H4A H 0.0097 1.2500 0.2596 0.041 Uiso 1 1 calc R
H4B H 0.1875 1.2609 0.2981 0.041 Uiso 1 1 calc R
H4C H -0.0141 1.3270 0.2902 0.041 Uiso 1 1 calc R
C5 C -0.0948(3) 1.10581(13) 0.31549(6) 0.0242(4) Uani 1 1 d .
C6 C -0.2528(4) 1.04910(14) 0.33188(7) 0.0294(4) Uani 1 1 d .
H6 H -0.3934 1.0673 0.3448 0.035 Uiso 1 1 calc R
C7 C -0.2054(4) 0.96657(14) 0.32939(8) 0.0362(5) Uani 1 1 d .
H7 H -0.3122 0.9284 0.3411 0.043 Uiso 1 1 calc R
C8 C -0.0040(4) 0.93929(14) 0.31004(7) 0.0375(5) Uani 1 1 d .
H8 H 0.0268 0.8825 0.3082 0.045 Uiso 1 1 calc R
C9 C 0.1532(4) 0.99484(15) 0.29332(8) 0.0375(5) Uani 1 1 d .
H9 H 0.2912 0.9760 0.2797 0.045 Uiso 1 1 calc R
C10 C 0.1100(4) 1.07770(14) 0.29635(7) 0.0316(5) Uani 1 1 d .
H10 H 0.2200 1.1156 0.2854 0.038 Uiso 1 1 calc R
C11 C -0.0870(3) 1.23705(12) 0.37508(6) 0.0236(4) Uani 1 1 d .
C12 C 0.1273(4) 1.21206(14) 0.39211(7) 0.0309(5) Uani 1 1 d .
H12 H 0.2363 1.1829 0.3753 0.037 Uiso 1 1 calc R
C13 C 0.1801(4) 1.23014(15) 0.43371(7) 0.0353(5) Uani 1 1 d .
H13 H 0.3242 1.2123 0.4455 0.042 Uiso 1 1 calc R
C14 C 0.0241(4) 1.27374(13) 0.45786(7) 0.0344(5) Uani 1 1 d .
H14 H 0.0607 1.2857 0.4863 0.041 Uiso 1 1 calc R
C15 C -0.1849(4) 1.30018(15) 0.44098(7) 0.0357(5) Uani 1 1 d .
H15 H -0.2904 1.3312 0.4576 0.043 Uiso 1 1 calc R
C16 C -0.2415(4) 1.28157(13) 0.39975(7) 0.0296(5) Uani 1 1 d .
H16 H -0.3865 1.2994 0.3883 0.036 Uiso 1 1 calc R

loop_
_atom_site_aniso_label
_atom_site_aniso_U_11
_atom_site_aniso_U_22
_atom_site_aniso_U_33
_atom_site_aniso_U_23
_atom_site_aniso_U_13
_atom_site_aniso_U_12
Br1 0.04736(16) 0.05361(18) 0.03429(14) -0.00092(11) -0.01563(11) -0.00276(12)
P1 0.0174(2) 0.0271(3) 0.0206(2) 0.00051(19) -0.00010(18) 0.00137(19)
O1 0.0188(7) 0.0381(9) 0.0297(7) 0.0009(6) -0.0024(6) 0.0031(6)
F1 0.0324(7) 0.0520(9) 0.0477(8) 0.0005(7) -0.0027(6) -0.0143(6)
F2 0.0478(9) 0.0566(9) 0.0318(7) 0.0097(6) 0.0034(6) -0.0086(7)
C1 0.0294(11) 0.0335(12) 0.0289(10) -0.0034(9) -0.0066(9) 0.0029(9)
C2 0.0242(10) 0.0318(11) 0.0360(11) -0.0014(9) -0.0004(9) -0.0024(9)
C3 0.0321(11) 0.0334(12) 0.0289(10) 0.0030(9) 0.0030(9) 0.0001(9)
C4 0.0262(10) 0.0310(11) 0.0249(10) 0.0024(8) 0.0024(8) -0.0002(8)
C5 0.0224(9) 0.0302(11) 0.0200(9) -0.0018(8) -0.0036(7) 0.0006(8)
C6 0.0270(10) 0.0332(11) 0.0281(10) -0.0002(9) 0.0006(8) -0.0016(9)
C7 0.0410(13) 0.0316(12) 0.0360(12) 0.0012(9) -0.0034(10) -0.0063(10)
C8 0.0424(13) 0.0295(12) 0.0405(13) -0.0046(10) -0.0094(10) 0.0036(10)
C9 0.0320(12) 0.0392(13) 0.0412(13) -0.0082(10) 0.0006(10) 0.0087(10)
C10 0.0249(10) 0.0356(12) 0.0344(11) -0.0017(9) 0.0026(9) 0.0005(9)
C11 0.0227(9) 0.0277(10) 0.0204(9) 0.0006(8) 0.0020(8) -0.0006(8)
C12 0.0253(10) 0.0414(13) 0.0261(10) -0.0044(9) 0.0004(8) 0.0043(9)
C13 0.0295(11) 0.0479(14) 0.0285(11) -0.0010(10) -0.0064(9) -0.0006(10)
C14 0.0455(13) 0.0365(13) 0.0212(10) -0.0039(9) 0.0006(9) -0.0094(10)
C15 0.0414(13) 0.0351(13) 0.0305(11) -0.0063(9) 0.0089(10) 0.0025(10)
C16 0.0277(10) 0.0313(12) 0.0299(10) 0.0005(9) 0.0038(9) 0.0044(9)

loop_
_atom_type_symbol
_atom_type_description
_atom_type_scat_dispersion_real
_atom_type_scat_dispersion_imag
_atom_type_scat_source
C C 0.0033 0.0016 'International Tables Vol C Tables 4.2.6.8 and 6.1.1.4'
H H 0.0000 0.0000 'International Tables Vol C Tables 4.2.6.8 and 6.1.1.4'
F F 0.0171 0.0103 'International Tables Vol C Tables 4.2.6.8 and 6.1.1.4'
Br Br -0.2901 2.4595 'International Tables Vol C Tables 4.2.6.8 and 6.1.1.4'
P P 0.1023 0.0942 'International Tables Vol C Tables 4.2.6.8 and 6.1.1.4'
O O 0.0106 0.0060 'International Tables Vol C Tables 4.2.6.8 and 6.1.1.4'

loop_
_geom_angle_atom_site_label_1
_geom_angle_atom_site_label_2
_geom_angle_atom_site_label_3
_geom_angle
_geom_angle_site_symmetry_1
_geom_angle_site_symmetry_3
O1 P1 C4 114.72(9) . .
O1 P1 C5 112.22(9) . .
C4 P1 C5 107.04(10) . .
O1 P1 C11 110.96(9) . .
C4 P1 C11 106.04(10) . .
C5 P1 C11 105.24(9) . .
C2 C1 C3 118.0(2) . 5_676
C2 C1 Br1 120.95(17) . .
C3 C1 Br1 121.06(17) 5_676 .
F1 C2 C3 118.5(2) . .
F1 C2 C1 120.3(2) . .
C3 C2 C1 121.2(2) . .
F2 C3 C2 119.0(2) . .
F2 C3 C1 120.1(2) . 5_676
C2 C3 C1 120.9(2) . 5_676
P1 C4 H4A 109.5 . .
P1 C4 H4B 109.5 . .
H4A C4 H4B 109.5 . .
P1 C4 H4C 109.5 . .
H4A C4 H4C 109.5 . .
H4B C4 H4C 109.5 . .
C6 C5 C10 118.9(2) . .
C6 C5 P1 116.83(16) . .
C10 C5 P1 124.23(16) . .
C7 C6 C5 120.3(2) . .
C7 C6 H6 119.9 . .
C5 C6 H6 119.9 . .
C8 C7 C6 120.4(2) . .
C8 C7 H7 119.8 . .
C6 C7 H7 119.8 . .
C7 C8 C9 119.9(2) . .
C7 C8 H8 120.0 . .
C9 C8 H8 120.0 . .
C10 C9 C8 120.2(2) . .
C10 C9 H9 119.9 . .
C8 C9 H9 119.9 . .
C9 C10 C5 120.2(2) . .
C9 C10 H10 119.9 . .
C5 C10 H10 119.9 . .
C16 C11 C12 119.28(19) . .
C16 C11 P1 119.17(16) . .
C12 C11 P1 121.54(15) . .
C13 C12 C11 119.8(2) . .
C13 C12 H12 120.1 . .
C11 C12 H12 120.1 . .
C14 C13 C12 120.2(2) . .
C14 C13 H13 119.9 . .
C12 C13 H13 119.9 . .
C13 C14 C15 120.3(2) . .
C13 C14 H14 119.9 . .
C15 C14 H14 119.9 . .
C14 C15 C16 120.1(2) . .
C14 C15 H15 119.9 . .
C16 C15 H15 119.9 . .
C15 C16 C11 120.3(2) . .
C15 C16 H16 119.9 . .
C11 C16 H16 119.9 . .

loop_
_geom_bond_atom_site_label_1
_geom_bond_atom_site_label_2
_geom_bond_distance
_geom_bond_site_symmetry_2
Br1 C1 1.874(2) .
P1 O1 1.4891(15) .
P1 C4 1.792(2) .
P1 C5 1.805(2) .
P1 C11 1.808(2) .
F1 C2 1.342(2) .
F2 C3 1.340(2) .
C1 C2 1.380(3) .
C1 C3 1.384(3) 5_676
C2 C3 1.375(3) .
C3 C1 1.384(3) 5_676
C4 H4A 0.9800 .
C4 H4B 0.9800 .
C4 H4C 0.9800 .
C5 C6 1.397(3) .
C5 C10 1.397(3) .
C6 C7 1.383(3) .
C6 H6 0.9500 .
C7 C8 1.379(3) .
C7 H7 0.9500 .
C8 C9 1.385(4) .
C8 H8 0.9500 .
C9 C10 1.385(3) .
C9 H9 0.9500 .
C10 H10 0.9500 .
C11 C16 1.389(3) .
C11 C12 1.400(3) .
C12 C13 1.391(3) .
C12 H12 0.9500 .
C13 C14 1.377(3) .
C13 H13 0.9500 .
C14 C15 1.378(3) .
C14 H14 0.9500 .
C15 C16 1.387(3) .
C15 H15 0.9500 .
C16 H16 0.9500 .
